data_1537332
loop_
_publ_author_name
'Gieren, A.'
'Hahn, C.'
'Roesky, H.W.'
'Dederer, B.'
'Amin, N.'

_publ_section_title
;
 Roentgenographische Kristallstrukturbestimmung des Additionsprodukts von
 Flursulfonylisocyanat an Tetraschwefelnitrid S4 N4 F S O2 N C O
;
_journal_name_full 'Zeitschrift fuer Anorganische und Allgemeine Chemie'
_journal_page_first 179
_journal_page_last 194
_journal_volume 447
_journal_year 1978
_chemical_formula_sum 'C F N5 O3 S5'
_chemical_name_systematic 'S4 N4 F S O2 N C O'
_space_group_IT_number 2
_symmetry_space_group_name_Hall '-P 1'
_symmetry_space_group_name_H-M 'P -1'
_cell_angle_alpha 105.44
_cell_angle_beta 93.55
_cell_angle_gamma 95.68
_cell_formula_units_Z 2
_cell_length_a 8.622
_cell_length_b 8.047
_cell_length_c 7.043
_cell_volume 466.715
_citation_journal_id_ASTM ZAACAB
_cod_data_source_file Gieren_ZAACAB_1978_850.cif
_cod_data_source_block C1F1N5O3S5
_cod_original_formula_sum 'C1 F1 N5 O3 S5'
_cod_database_code 1537332

loop_
_symmetry_equiv_pos_as_xyz
x,y,z
-x,-y,-z

loop_
_atom_site_label
_atom_site_type_symbol
_atom_site_fract_x
_atom_site_fract_y
_atom_site_fract_z
_atom_site_occupancy
_atom_site_U_iso_or_equiv
N2 N-3 0.6654 0.8525 0.0417 1 0.0
N4 N-3 0.8738 0.7004 -0.4415 1 0.0
S5 S+6 0.7589 0.1792 -0.3392 1 0.0
N5 N-3 0.8277 0.376 -0.2841 1 0.0
S2 S+3 0.5377 0.785 -0.1343 1 0.0
N1 N-3 0.8856 0.6536 -0.0837 1 0.0
O2 O-2 0.7772 0.1017 -0.5398 1 0.0
O1 O-2 0.7398 0.4582 0.0326 1 0.0
S4 S+3 0.9898 0.7067 -0.2556 1 0.0
F1 F-1 0.5791 0.1804 -0.3298 1 0.0
S1 S+3 0.8398 0.8205 0.0969 1 0.0
S3 S+3 0.6953 0.6671 -0.4997 1 0.0
C1 C+4 0.8068 0.4791 -0.1052 1 0.0
O3 O-2 0.8013 0.0898 -0.1995 1 0.0
N3 N-3 0.5792 0.6636 -0.3345 1 0.0
